data_4503656
loop_
_publ_author_name
'Shirman, Tanya'
'Lamere, Jean-Francois'
'Shimon, Linda J. W.'
'Gupta, Tarkeshwar'
'Martin, Jan M. L.'
'van der Boom, Milko E.'

_publ_section_title
;
 Halogen-Bonded Supramolecular Assemblies Based on Phenylethynyl Pyridine
 Derivatives: Driving Crystal Packing through Systematic Chemical
 Modifications
;
_journal_issue 8
_journal_name_full 'Crystal Growth &amp; Design'
_journal_page_first 3066
_journal_paper_doi 10.1021/cg800208w
_journal_volume 8
_journal_year 2008
_chemical_formula_moiety 'C13 H4 Br F4 N'
_chemical_formula_sum 'C13 H4 Br F4 N'
_chemical_formula_weight 330.08
_chemical_name_systematic
; 
 ? 
;
_space_group_IT_number 7
_symmetry_cell_setting monoclinic
_symmetry_space_group_name_Hall 'P -2yc'
_symmetry_space_group_name_H-M 'P 1 c 1'
_atom_sites_solution_hydrogens geom
_atom_sites_solution_primary direct
_atom_sites_solution_secondary difmap
_audit_creation_method SHELXL-97
_cell_angle_alpha 90.00
_cell_angle_beta 109.055(2)
_cell_angle_gamma 90.00
_cell_formula_units_Z 2
_cell_length_a 9.9477(2)
_cell_length_b 5.1827(1)
_cell_length_c 11.5038(3)
_cell_measurement_reflns_used 2427
_cell_measurement_temperature 120(2)
_cell_measurement_theta_max 33.73
_cell_measurement_theta_min 2.55
_cell_volume 560.59(2)
_computing_cell_refinement HKL
_computing_data_collection 'Collect package (Bruker Nonius)'
_computing_data_reduction HKL
_computing_structure_refinement 'SHELXL-97 (Sheldrick, 1997)'
_computing_structure_solution 'SHELXS-97 (Sheldrick, 1990)'
_diffrn_ambient_temperature 120(2)
_diffrn_measured_fraction_theta_full 0.995
_diffrn_measured_fraction_theta_max 0.995
_diffrn_measurement_device_type 'Nonius KappaCCD'
_diffrn_measurement_method 'phi and omega scans'
_diffrn_radiation_monochromator graphite
_diffrn_radiation_source 'fine-focus sealed tube'
_diffrn_radiation_type MoK\a
_diffrn_radiation_wavelength 0.71073
_diffrn_reflns_av_R_equivalents 0.0430
_diffrn_reflns_av_sigmaI/netI 0.0229
_diffrn_reflns_limit_h_max 14
_diffrn_reflns_limit_h_min -15
_diffrn_reflns_limit_k_max 8
_diffrn_reflns_limit_k_min 0
_diffrn_reflns_limit_l_max 17
_diffrn_reflns_limit_l_min 0
_diffrn_reflns_number 2242
_diffrn_reflns_theta_full 33.77
_diffrn_reflns_theta_max 33.77
_diffrn_reflns_theta_min 3.67
_exptl_absorpt_coefficient_mu 3.702
_exptl_absorpt_correction_T_max 0.7084
_exptl_absorpt_correction_T_min 0.5247
_exptl_absorpt_correction_type empirical
_exptl_absorpt_process_details 'SHELXL-97 (Sheldrick, 1997)'
_exptl_crystal_colour colorless
_exptl_crystal_density_diffrn 1.955
_exptl_crystal_density_method 'not measured'
_exptl_crystal_description prism
_exptl_crystal_F_000 320
_exptl_crystal_size_max 0.20
_exptl_crystal_size_mid 0.20
_exptl_crystal_size_min 0.10
_refine_diff_density_max 0.875
_refine_diff_density_min -1.500
_refine_diff_density_rms 0.115
_refine_ls_abs_structure_details 'Flack H D (1983), Acta Cryst. A39, 876-881'
_refine_ls_abs_structure_Flack 0.53(4)
_refine_ls_extinction_coef 0.0018(14)
_refine_ls_extinction_expression Fc^*^=kFc[1+0.001xFc^2^\l^3^/sin(2\q)]^-1/4^
_refine_ls_extinction_method SHELXL
_refine_ls_goodness_of_fit_ref 1.242
_refine_ls_hydrogen_treatment constr
_refine_ls_matrix_type full
_refine_ls_number_parameters 255
_refine_ls_number_reflns 2242
_refine_ls_number_restraints 452
_refine_ls_restrained_S_all 1.139
_refine_ls_R_factor_all 0.0475
_refine_ls_R_factor_gt 0.0447
_refine_ls_shift/su_max 0.020
_refine_ls_shift/su_mean 0.002
_refine_ls_structure_factor_coef Fsqd
_refine_ls_weighting_details 'calc w=1/[\s^2^(Fo^2^)+(0.0063P)^2^+1.6033P] where P=(Fo^2^+2Fc^2^)/3'
_refine_ls_weighting_scheme calc
_refine_ls_wR_factor_gt 0.0984
_refine_ls_wR_factor_ref 0.0992
_reflns_number_gt 2139
_reflns_number_total 2242
_reflns_threshold_expression >2sigma(I)
_cod_data_source_file cg800208w-file004.cif
_cod_data_source_block v98a
_cod_original_sg_symbol_H-M Pc
_cod_database_code 4503656

loop_
_symmetry_equiv_pos_as_xyz
'x, y, z'
'x, -y, z+1/2'

loop_
_atom_site_label
_atom_site_type_symbol
_atom_site_fract_x
_atom_site_fract_y
_atom_site_fract_z
_atom_site_U_iso_or_equiv
_atom_site_adp_type
_atom_site_occupancy
_atom_site_symmetry_multiplicity
_atom_site_calc_flag
_atom_site_refinement_flags
_atom_site_disorder_assembly
_atom_site_disorder_group
Br1 Br 0.39982(4) 0.3112(2) 0.43900(5) 0.01667(19) Uani 0.658(3) 1 d PU A 1
F1A F 0.395(3) 0.705(4) 0.638(2) 0.031(4) Uani 0.658(3) 1 d PU A 1
F2A F 0.207(2) 1.063(4) 0.6338(14) 0.024(2) Uani 0.658(3) 1 d PU A 1
F3A F 0.1289(18) 0.460(3) 0.2345(12) 0.026(2) Uani 0.658(3) 1 d PU A 1
F4A F -0.054(3) 0.848(5) 0.226(3) 0.033(5) Uani 0.658(3) 1 d PU A 1
C1A C 0.2684(13) 0.568(3) 0.4367(12) 0.0159(19) Uani 0.658(3) 1 d PU A 1
C2A C 0.1514(13) 0.620(2) 0.3318(10) 0.0149(17) Uani 0.658(3) 1 d PU A 1
C3A C 0.0555(11) 0.807(2) 0.3299(11) 0.0155(17) Uani 0.658(3) 1 d PU A 1
C4A C 0.0678(10) 0.9617(18) 0.4303(10) 0.0135(14) Uani 0.658(3) 1 d PDU A 1
C5A C 0.1827(14) 0.914(3) 0.5360(11) 0.0158(19) Uani 0.658(3) 1 d PU A 1
C6A C 0.2790(12) 0.721(3) 0.5380(10) 0.0160(17) Uani 0.658(3) 1 d PU A 1
C7A C -0.033(2) 1.168(4) 0.433(3) 0.027(4) Uani 0.658(3) 1 d PDU A 1
C8A C -0.1191(8) 1.3247(13) 0.4282(9) 0.0191(14) Uani 0.658(3) 1 d PDU A 1
C9A C -0.2178(8) 1.5254(15) 0.4289(7) 0.0158(15) Uani 0.658(3) 1 d PGU A 1
C10A C -0.3214(9) 1.6029(16) 0.3209(6) 0.0237(19) Uani 0.658(3) 1 d PGU A 1
H10A H -0.3266 1.5242 0.2450 0.028 Uiso 0.658(3) 1 calc PR A 1
C11A C -0.4174(8) 1.7956(16) 0.3239(6) 0.024(2) Uani 0.658(3) 1 d PGU A 1
H11A H -0.4882 1.8486 0.2501 0.029 Uiso 0.658(3) 1 calc PR A 1
N1A N -0.4098(7) 1.9107(13) 0.4350(7) 0.0291(17) Uani 0.658(3) 1 d PGU A 1
C12A C -0.3062(7) 1.8332(13) 0.5431(6) 0.0224(17) Uani 0.658(3) 1 d PGU A 1
H12A H -0.3010 1.9119 0.6190 0.027 Uiso 0.658(3) 1 calc PR A 1
C13A C -0.2102(7) 1.6405(14) 0.5400(6) 0.0212(15) Uani 0.658(3) 1 d PGU A 1
H13A H -0.1394 1.5876 0.6139 0.025 Uiso 0.658(3) 1 calc PR A 1
Br2 Br -0.0519(3) 1.1884(5) 0.4287(3) 0.0173(5) Uani 0.342(3) 1 d PU A 2
C1B C 0.080(2) 0.924(4) 0.435(2) 0.025(4) Uiso 0.342(3) 1 d PGU A 2
C2B C 0.060(2) 0.767(4) 0.3327(18) 0.018(4) Uiso 0.342(3) 1 d PGDU A 2
C3B C 0.160(2) 0.580(4) 0.3335(18) 0.014(4) Uiso 0.342(3) 1 d PGDU A 2
C4B C 0.280(2) 0.549(4) 0.437(2) 0.015(4) Uiso 0.342(3) 1 d PGDU A 2
C5B C 0.2999(18) 0.706(5) 0.5390(19) 0.014(4) Uiso 0.342(3) 1 d PGU A 2
C6B C 0.200(2) 0.893(4) 0.5381(19) 0.012(4) Uiso 0.342(3) 1 d PGU A 2
F1B F 0.211(5) 1.032(8) 0.641(3) 0.036(7) Uani 0.342(3) 1 d PU A 2
F2B F 0.403(4) 0.665(7) 0.645(3) 0.012(3) Uani 0.342(3) 1 d PU A 2
F3B F -0.055(5) 0.814(8) 0.230(5) 0.015(3) Uani 0.342(3) 1 d PU A 2
F4B F 0.141(4) 0.452(6) 0.228(2) 0.020(4) Uiso 0.342(3) 1 d PDU A 2
C7B C 0.401(3) 0.363(4) 0.449(3) 0.025(6) Uiso 0.342(3) 1 d PDU A 2
C8B C 0.4663(11) 0.1722(19) 0.4434(12) 0.010(2) Uiso 0.342(3) 1 d PDU A 2
C9B C 0.5686(13) -0.032(2) 0.4358(12) 0.015(3) Uani 0.342(3) 1 d PGDU A 2
C10B C 0.5570(13) -0.156(3) 0.3257(10) 0.017(3) Uani 0.342(3) 1 d PGU A 2
H10B H 0.4830 -0.1096 0.2526 0.020 Uiso 0.342(3) 1 calc PR A 2
C11B C 0.6538(16) -0.347(3) 0.3225(11) 0.019(3) Uani 0.342(3) 1 d PGU A 2
H11B H 0.6459 -0.4313 0.2473 0.022 Uiso 0.342(3) 1 calc PR A 2
N1B N 0.7621(14) -0.415(3) 0.4295(13) 0.024(3) Uani 0.342(3) 1 d PGU A 2
C12B C 0.7737(13) -0.291(3) 0.5396(11) 0.021(4) Uiso 0.342(3) 1 d PGU A 2
H12B H 0.8477 -0.3373 0.6127 0.025 Uiso 0.342(3) 1 calc PR A 2
C13B C 0.6769(14) -0.100(2) 0.5427(10) 0.018(3) Uiso 0.342(3) 1 d PGU A 2
H13B H 0.6848 -0.0156 0.6180 0.021 Uiso 0.342(3) 1 calc PR A 2

loop_
_atom_site_aniso_label
_atom_site_aniso_U_11
_atom_site_aniso_U_22
_atom_site_aniso_U_33
_atom_site_aniso_U_23
_atom_site_aniso_U_13
_atom_site_aniso_U_12
Br1 0.0170(3) 0.0135(4) 0.0205(4) 0.0039(4) 0.0076(2) 0.0088(3)
F1A 0.031(5) 0.033(9) 0.023(4) 0.003(4) -0.001(3) 0.010(5)
F2A 0.029(4) 0.029(5) 0.012(3) -0.010(3) 0.005(3) 0.007(3)
F3A 0.027(5) 0.032(4) 0.019(3) -0.013(2) 0.007(3) 0.003(3)
F4A 0.025(5) 0.045(11) 0.021(5) 0.000(7) -0.003(4) 0.005(7)
C1A 0.015(3) 0.015(3) 0.021(3) 0.005(2) 0.009(2) 0.001(2)
C2A 0.021(3) 0.010(3) 0.014(3) -0.002(2) 0.006(2) -0.002(3)
C3A 0.009(3) 0.014(4) 0.024(3) 0.006(3) 0.006(2) 0.002(2)
C4A 0.012(3) 0.011(3) 0.018(3) 0.001(2) 0.006(2) 0.000(2)
C5A 0.017(4) 0.016(3) 0.016(3) 0.000(2) 0.008(3) 0.006(3)
C6A 0.014(3) 0.023(4) 0.012(3) -0.003(2) 0.005(2) 0.003(3)
C7A 0.027(4) 0.027(4) 0.027(4) 0.0003(10) 0.0087(16) -0.0012(9)
C8A 0.0194(17) 0.0179(16) 0.0203(16) 0.0007(9) 0.0067(10) 0.0014(9)
C9A 0.012(3) 0.012(3) 0.023(3) 0.003(2) 0.004(2) 0.006(2)
C10A 0.014(3) 0.021(4) 0.031(4) 0.012(3) 0.002(3) 0.008(3)
C11A 0.018(3) 0.024(4) 0.027(4) 0.001(3) 0.002(3) 0.014(3)
N1A 0.023(3) 0.019(3) 0.045(4) -0.003(3) 0.009(3) 0.008(3)
C12A 0.019(4) 0.022(4) 0.026(4) -0.009(3) 0.007(3) -0.001(3)
C13A 0.020(3) 0.018(4) 0.027(4) -0.011(3) 0.009(3) 0.004(3)
Br2 0.0158(9) 0.0151(9) 0.0217(9) -0.0011(6) 0.0072(8) -0.0082(5)
F1B 0.031(8) 0.040(10) 0.037(9) 0.007(6) 0.011(6) 0.002(6)
F2B 0.015(5) 0.012(7) 0.008(5) 0.003(4) 0.001(4) 0.009(5)
F3B 0.014(7) 0.013(5) 0.013(7) 0.002(4) -0.002(5) 0.002(4)
C9B 0.015(3) 0.015(3) 0.015(3) 0.0002(10) 0.0050(13) -0.0007(10)
C10B 0.024(7) 0.015(7) 0.022(6) -0.010(5) 0.020(5) -0.006(6)
C11B 0.017(6) 0.015(6) 0.024(6) 0.009(5) 0.006(5) 0.004(5)
N1B 0.016(6) 0.027(8) 0.032(7) 0.007(6) 0.010(5) -0.003(5)

loop_
_atom_type_symbol
_atom_type_description
_atom_type_scat_dispersion_real
_atom_type_scat_dispersion_imag
_atom_type_scat_source
C C 0.0033 0.0016 'International Tables Vol C Tables 4.2.6.8 and 6.1.1.4'
H H 0.0000 0.0000 'International Tables Vol C Tables 4.2.6.8 and 6.1.1.4'
N N 0.0061 0.0033 'International Tables Vol C Tables 4.2.6.8 and 6.1.1.4'
F F 0.0171 0.0103 'International Tables Vol C Tables 4.2.6.8 and 6.1.1.4'
Br Br -0.2901 2.4595 'International Tables Vol C Tables 4.2.6.8 and 6.1.1.4'

loop_
_geom_angle_atom_site_label_1
_geom_angle_atom_site_label_2
_geom_angle_atom_site_label_3
_geom_angle
C6A C1A C2A 115.5(9)
C6A C1A Br1 122.5(9)
C2A C1A Br1 122.0(9)
F3A C2A C3A 120.0(10)
F3A C2A C1A 117.5(11)
C3A C2A C1A 122.2(8)
F4A C3A C2A 119.3(16)
F4A C3A C4A 118.5(16)
C2A C3A C4A 122.2(7)
C3A C4A C5A 116.8(8)
C3A C4A C7A 124.4(13)
C5A C4A C7A 118.7(13)
F2A C5A C6A 118.5(13)
F2A C5A C4A 120.5(13)
C6A C5A C4A 120.8(7)
F1A C6A C5A 117.0(12)
F1A C6A C1A 120.0(13)
C5A C6A C1A 122.5(8)
C8A C7A C4A 175(2)
C7A C8A C9A 176.1(15)
C10A C9A C13A 120.0
C10A C9A C8A 121.0(5)
C13A C9A C8A 119.0(5)
C9A C10A C11A 120.0
C9A C10A H10A 120.0
C11A C10A H10A 120.0
C10A C11A N1A 120.0
C10A C11A H11A 120.0
N1A C11A H11A 120.0
C12A N1A C11A 120.0
C13A C12A N1A 120.0
C13A C12A H12A 120.0
N1A C12A H12A 120.0
C12A C13A C9A 120.0
C12A C13A H13A 120.0
C9A C13A H13A 120.0
C2B C1B C6B 120.0
C2B C1B Br2 119.3(11)
C6B C1B Br2 120.6(11)
F3B C2B C1B 118(2)
F3B C2B C3B 122(2)
C1B C2B C3B 120.0
F4B C3B C4B 123.1(16)
F4B C3B C2B 116.6(15)
C4B C3B C2B 120.0
C3B C4B C5B 120.0
C3B C4B C7B 126.1(17)
C5B C4B C7B 113.9(17)
F2B C5B C6B 117.2(19)
F2B C5B C4B 122.3(19)
C6B C5B C4B 120.0
F1B C6B C5B 121(2)
F1B C6B C1B 119(2)
C5B C6B C1B 120.0
C8B C7B C4B 162(3)
C7B C8B C9B 169.5(18)
C10B C9B C13B 120.0
C10B C9B C8B 121.7(8)
C13B C9B C8B 118.3(8)
C9B C10B C11B 120.0
C9B C10B H10B 120.0
C11B C10B H10B 120.0
N1B C11B C10B 120.0
N1B C11B H11B 120.0
C10B C11B H11B 120.0
C11B N1B C12B 120.0
C13B C12B N1B 120.0
C13B C12B H12B 120.0
N1B C12B H12B 120.0
C12B C13B C9B 120.0
C12B C13B H13B 120.0
C9B C13B H13B 120.0

loop_
_geom_bond_atom_site_label_1
_geom_bond_atom_site_label_2
_geom_bond_distance
Br1 C1A 1.861(10)
F1A C6A 1.34(2)
F2A C5A 1.322(14)
F3A C2A 1.354(11)
F4A C3A 1.34(4)
C1A C6A 1.383(11)
C1A C2A 1.402(11)
C2A C3A 1.357(13)
C3A C4A 1.377(11)
C4A C5A 1.393(12)
C4A C7A 1.472(8)
C5A C6A 1.379(13)
C7A C8A 1.171(8)
C8A C9A 1.432(8)
C9A C10A 1.3900
C9A C13A 1.3900
C10A C11A 1.3900
C10A H10A 0.9500
C11A N1A 1.3900
C11A H11A 0.9500
N1A C12A 1.3900
C12A C13A 1.3900
C12A H12A 0.9500
C13A H13A 0.9500
Br2 C1B 1.880(12)
C1B C2B 1.3900
C1B C6B 1.3900
C2B F3B 1.37(6)
C2B C3B 1.3900
C3B F4B 1.344(9)
C3B C4B 1.3900
C4B C5B 1.3900
C4B C7B 1.513(9)
C5B F2B 1.33(4)
C5B C6B 1.3900
C6B F1B 1.36(3)
C7B C8B 1.196(9)
C8B C9B 1.492(8)
C9B C10B 1.3900
C9B C13B 1.3900
C10B C11B 1.3900
C10B H10B 0.9500
C11B N1B 1.3900
C11B H11B 0.9500
N1B C12B 1.3900
C12B C13B 1.3900
C12B H12B 0.9500
C13B H13B 0.9500

loop_
_geom_torsion_atom_site_label_1
_geom_torsion_atom_site_label_2
_geom_torsion_atom_site_label_3
_geom_torsion_atom_site_label_4
_geom_torsion
C6A C1A C2A F3A -173.7(15)
Br1 C1A C2A F3A 6.2(16)
C6A C1A C2A C3A 0.1(11)
Br1 C1A C2A C3A 180.0(11)
F3A C2A C3A F4A -6(2)
C1A C2A C3A F4A 179.8(18)
F3A C2A C3A C4A 174.7(15)
C1A C2A C3A C4A 1.0(12)
F4A C3A C4A C5A 179.9(18)
C2A C3A C4A C5A -1.3(12)
F4A C3A C4A C7A 1(2)
C2A C3A C4A C7A 179.7(16)
C3A C4A C5A F2A 175.9(16)
C7A C4A C5A F2A -5(2)
C3A C4A C5A C6A 0.4(12)
C7A C4A C5A C6A 179.5(16)
F2A C5A C6A F1A -3(2)
C4A C5A C6A F1A 172.9(17)
F2A C5A C6A C1A -174.9(17)
C4A C5A C6A C1A 0.7(12)
C2A C1A C6A F1A -172.9(17)
Br1 C1A C6A F1A 7.2(19)
C2A C1A C6A C5A -0.9(11)
Br1 C1A C6A C5A 179.2(12)
C13A C9A C10A C11A 0.0
C8A C9A C10A C11A 179.1(9)
C9A C10A C11A N1A 0.0
C10A C11A N1A C12A 0.0
C11A N1A C12A C13A 0.0
N1A C12A C13A C9A 0.0
C10A C9A C13A C12A 0.0
C8A C9A C13A C12A -179.1(9)
C6B C1B C2B F3B -176(3)
Br2 C1B C2B F3B 1(3)
C6B C1B C2B C3B 0.0
Br2 C1B C2B C3B 177(2)
F3B C2B C3B F4B 2(4)
C1B C2B C3B F4B -174(3)
F3B C2B C3B C4B 176(3)
C1B C2B C3B C4B 0.0
F4B C3B C4B C5B 174(3)
C2B C3B C4B C5B 0.0
F4B C3B C4B C7B -3(3)
C2B C3B C4B C7B -177(3)
C3B C4B C5B F2B 172(3)
C7B C4B C5B F2B -11(3)
C3B C4B C5B C6B 0.0
C7B C4B C5B C6B 178(3)
F2B C5B C6B F1B 2(4)
C4B C5B C6B F1B 174(3)
F2B C5B C6B C1B -172(3)
C4B C5B C6B C1B 0.0
C2B C1B C6B F1B -174(3)
Br2 C1B C6B F1B 9(3)
C2B C1B C6B C5B 0.0
Br2 C1B C6B C5B -176(2)
C3B C4B C7B C8B -42(11)
C5B C4B C7B C8B 140(9)
C4B C7B C8B C9B 152(7)
C7B C8B C9B C10B -101(11)
C7B C8B C9B C13B 79(11)
C13B C9B C10B C11B 0.0
C8B C9B C10B C11B -179.5(13)
C9B C10B C11B N1B 0.0
C10B C11B N1B C12B 0.0
C11B N1B C12B C13B 0.0
N1B C12B C13B C9B 0.0
C10B C9B C13B C12B 0.0
C8B C9B C13B C12B 179.5(13)
